data_7151680
loop_
_publ_author_name
'Wang, De-Wei'
'Syu, Siang-en'
'Hung, Yi-Ting'
'Chen, Pei-yi'
'Lee, Chia-Jui'
'Chen, Ko-Wei'
'Chen, Yu-Jhang'
'Lin, Wenwei'

_publ_section_title
;
 Organocatalytic tandem three-component reaction of aldehyde, alkyl
 vinyl ketone, and amide: one-pot syntheses of highly functional
 alkenes.
;
_journal_issue 2
_journal_name_full 'Organic &amp; biomolecular chemistry'
_journal_page_first 363
_journal_page_last 366
_journal_paper_doi 10.1039/C0OB00644K
_journal_volume 9
_journal_year 2011
_chemical_formula_moiety 'C19 H16 Cl N O4'
_chemical_formula_sum 'C19 H16 Cl N O4'
_chemical_formula_weight 357.78
_chemical_name_systematic
;
?
;
_space_group_IT_number 14
_symmetry_cell_setting monoclinic
_symmetry_space_group_name_Hall '-P 2ybc'
_symmetry_space_group_name_H-M 'P 1 21/c 1'
_atom_sites_solution_hydrogens geom
_atom_sites_solution_primary direct
_atom_sites_solution_secondary difmap
_audit_creation_method SHELXL-97
_cell_angle_alpha 90.00
_cell_angle_beta 101.014(2)
_cell_angle_gamma 90.00
_cell_formula_units_Z 4
_cell_length_a 7.8329(3)
_cell_length_b 16.6085(6)
_cell_length_c 13.2043(5)
_cell_measurement_reflns_used 0
_cell_measurement_temperature 200(2)
_cell_measurement_theta_max 0
_cell_measurement_theta_min 0
_cell_volume 1686.14(11)
_computing_molecular_graphics 'Ortep-3 for Windows (Farrugia, 1997)'
_computing_publication_material 'WinGX publication routines (Farrugia, 1999)'
_computing_structure_refinement 'SHELXL-97 (Sheldrick, 1997)'
_computing_structure_solution 'SHELXS-86 (Sheldrick, 1986)'
_diffrn_ambient_temperature 200(2)
_diffrn_measured_fraction_theta_full 0.986
_diffrn_measured_fraction_theta_max 0.986
_diffrn_radiation_monochromator graphite
_diffrn_radiation_source 'fine-focus sealed tube'
_diffrn_radiation_type MoK\a
_diffrn_radiation_wavelength 0.71073
_diffrn_reflns_av_R_equivalents 0.0264
_diffrn_reflns_av_sigmaI/netI 0.0292
_diffrn_reflns_limit_h_max 8
_diffrn_reflns_limit_h_min -9
_diffrn_reflns_limit_k_max 19
_diffrn_reflns_limit_k_min -19
_diffrn_reflns_limit_l_max 15
_diffrn_reflns_limit_l_min -13
_diffrn_reflns_number 10425
_diffrn_reflns_theta_full 24.96
_diffrn_reflns_theta_max 24.96
_diffrn_reflns_theta_min 2.45
_exptl_absorpt_coefficient_mu 0.251
_exptl_absorpt_correction_T_max 0.9241
_exptl_absorpt_correction_T_min 0.8683
_exptl_absorpt_correction_type multi-scan
_exptl_crystal_colour colorless
_exptl_crystal_density_diffrn 1.409
_exptl_crystal_density_method 'not measured'
_exptl_crystal_description prism
_exptl_crystal_F_000 744
_exptl_crystal_size_max 0.58
_exptl_crystal_size_mid 0.44
_exptl_crystal_size_min 0.32
_refine_diff_density_max 0.412
_refine_diff_density_min -0.438
_refine_diff_density_rms 0.138
_refine_ls_extinction_method none
_refine_ls_goodness_of_fit_ref 1.164
_refine_ls_hydrogen_treatment fixed
_refine_ls_matrix_type full
_refine_ls_number_parameters 226
_refine_ls_number_reflns 2918
_refine_ls_number_restraints 0
_refine_ls_restrained_S_all 1.164
_refine_ls_R_factor_all 0.0586
_refine_ls_R_factor_gt 0.0411
_refine_ls_shift/su_max 0.001
_refine_ls_shift/su_mean 0.000
_refine_ls_structure_factor_coef Fsqd
_refine_ls_weighting_details 'calc w=1/[\s^2^(Fo^2^)+(0.0790P)^2^+0.4627P] where P=(Fo^2^+2Fc^2^)/3'
_refine_ls_weighting_scheme calc
_refine_ls_wR_factor_gt 0.1190
_refine_ls_wR_factor_ref 0.1432
_reflns_number_gt 2423
_reflns_number_total 2918
_reflns_threshold_expression >2sigma(I)
_cod_data_source_file C0OB00644K.TXT
_cod_data_source_block a10539
_cod_original_sg_symbol_H-M 'P 21/c'
_cod_database_code 7151680

loop_
_symmetry_equiv_pos_as_xyz
'x, y, z'
'-x, y+1/2, -z+1/2'
'-x, -y, -z'
'x, -y-1/2, z-1/2'

loop_
_atom_site_label
_atom_site_type_symbol
_atom_site_fract_x
_atom_site_fract_y
_atom_site_fract_z
_atom_site_U_iso_or_equiv
_atom_site_adp_type
_atom_site_occupancy
_atom_site_symmetry_multiplicity
_atom_site_calc_flag
_atom_site_refinement_flags
_atom_site_disorder_assembly
_atom_site_disorder_group
C1 C 0.4601(3) 0.67404(14) -0.05993(16) 0.0367(6) Uani 1 1 d . . .
C2 C 0.5027(4) 0.59361(15) -0.06934(17) 0.0455(6) Uani 1 1 d . . .
H2 H 0.4145 0.5536 -0.0775 0.055 Uiso 1 1 calc R . .
C3 C 0.6731(4) 0.57220(15) -0.06672(18) 0.0483(7) Uani 1 1 d . . .
H3 H 0.7034 0.5171 -0.0716 0.058 Uiso 1 1 calc R . .
C4 C 0.7998(4) 0.63078(14) -0.05697(17) 0.0415(6) Uani 1 1 d . . .
H4 H 0.9172 0.6163 -0.0569 0.050 Uiso 1 1 calc R . .
C5 C 0.7556(3) 0.71124(13) -0.04723(16) 0.0324(5) Uani 1 1 d . . .
H5 H 0.8440 0.7511 -0.0410 0.039 Uiso 1 1 calc R . .
C6 C 0.5862(3) 0.73466(12) -0.04643(14) 0.0276(5) Uani 1 1 d . . .
C7 C 0.5388(3) 0.82211(12) -0.03225(15) 0.0279(5) Uani 1 1 d . . .
H7 H 0.4384 0.8366 -0.0881 0.033 Uiso 1 1 calc R . .
C8 C 0.4850(3) 0.83754(12) 0.07425(15) 0.0287(5) Uani 1 1 d . . .
H8 H 0.4033 0.7939 0.0865 0.034 Uiso 1 1 calc R . .
C9 C 0.3897(3) 0.91772(13) 0.06886(15) 0.0325(5) Uani 1 1 d . . .
C10 C 0.2057(3) 0.92032(16) 0.01128(19) 0.0458(6) Uani 1 1 d . . .
H10A H 0.1601 0.9751 0.0134 0.069 Uiso 1 1 calc R . .
H10B H 0.1347 0.8831 0.0433 0.069 Uiso 1 1 calc R . .
H10C H 0.2018 0.9045 -0.0606 0.069 Uiso 1 1 calc R . .
C11 C 0.6381(3) 0.83986(13) 0.16611(16) 0.0348(5) Uani 1 1 d . . .
H11A H 0.7187 0.8833 0.1545 0.042 Uiso 1 1 calc R . .
H11B H 0.5931 0.8535 0.2291 0.042 Uiso 1 1 calc R . .
C12 C 0.6657(3) 0.69083(12) 0.20550(14) 0.0259(5) Uani 1 1 d . . .
C13 C 0.8115(3) 0.63232(12) 0.21877(14) 0.0247(5) Uani 1 1 d . . .
C14 C 0.8145(3) 0.55049(13) 0.23753(16) 0.0346(5) Uani 1 1 d . . .
H14 H 0.7121 0.5223 0.2450 0.042 Uiso 1 1 calc R . .
C15 C 0.9721(3) 0.51106(14) 0.24508(18) 0.0437(6) Uani 1 1 d . . .
H15 H 0.9781 0.4547 0.2577 0.052 Uiso 1 1 calc R . .
C16 C 1.1220(3) 0.55275(16) 0.23451(18) 0.0446(6) Uani 1 1 d . . .
H16 H 1.2288 0.5243 0.2409 0.054 Uiso 1 1 calc R . .
C17 C 1.1188(3) 0.63455(14) 0.21496(17) 0.0368(5) Uani 1 1 d . . .
H17 H 1.2208 0.6629 0.2070 0.044 Uiso 1 1 calc R . .
C18 C 0.9606(3) 0.67331(12) 0.20745(15) 0.0263(5) Uani 1 1 d . . .
C19 C 0.9140(3) 0.75906(13) 0.18597(15) 0.0293(5) Uani 1 1 d . . .
Cl1 Cl 0.24102(8) 0.69825(5) -0.06709(6) 0.0591(3) Uani 1 1 d . . .
N1 N 0.7354(2) 0.76443(10) 0.18376(12) 0.0262(4) Uani 1 1 d . . .
O1 O 0.6825(2) 0.87097(9) -0.04328(12) 0.0363(4) Uani 1 1 d . . .
H1 H 0.6576 0.9196 -0.0361 0.054 Uiso 1 1 calc R . .
O2 O 0.4614(2) 0.97735(9) 0.11115(13) 0.0435(4) Uani 1 1 d . . .
O3 O 0.51493(19) 0.67990(10) 0.21124(12) 0.0410(4) Uani 1 1 d . . .
O4 O 1.0071(2) 0.81461(9) 0.17248(13) 0.0454(5) Uani 1 1 d . . .

loop_
_atom_site_aniso_label
_atom_site_aniso_U_11
_atom_site_aniso_U_22
_atom_site_aniso_U_33
_atom_site_aniso_U_23
_atom_site_aniso_U_13
_atom_site_aniso_U_12
C1 0.0447(13) 0.0376(13) 0.0275(11) -0.0014(9) 0.0058(9) -0.0069(10)
C2 0.0737(19) 0.0308(13) 0.0341(12) -0.0050(10) 0.0156(12) -0.0165(12)
C3 0.088(2) 0.0267(12) 0.0361(13) -0.0019(10) 0.0256(13) 0.0047(13)
C4 0.0584(15) 0.0345(13) 0.0358(12) 0.0000(10) 0.0195(11) 0.0132(12)
C5 0.0400(13) 0.0309(12) 0.0276(11) -0.0021(9) 0.0097(9) 0.0024(9)
C6 0.0359(12) 0.0261(11) 0.0206(9) -0.0001(8) 0.0054(8) -0.0013(9)
C7 0.0299(11) 0.0268(11) 0.0271(10) 0.0033(8) 0.0057(8) 0.0033(9)
C8 0.0351(12) 0.0240(11) 0.0271(10) 0.0023(8) 0.0064(9) 0.0066(9)
C9 0.0391(13) 0.0324(12) 0.0295(11) 0.0084(9) 0.0153(9) 0.0108(10)
C10 0.0407(14) 0.0486(15) 0.0492(14) 0.0118(12) 0.0112(11) 0.0197(12)
C11 0.0456(13) 0.0260(11) 0.0305(11) -0.0024(9) 0.0014(9) 0.0104(10)
C12 0.0242(11) 0.0312(11) 0.0220(10) 0.0009(8) 0.0038(8) 0.0014(9)
C13 0.0266(10) 0.0254(10) 0.0216(9) 0.0004(8) 0.0032(8) 0.0007(8)
C14 0.0446(13) 0.0279(11) 0.0315(11) 0.0018(9) 0.0078(9) -0.0044(10)
C15 0.0638(17) 0.0290(12) 0.0378(13) 0.0024(10) 0.0085(11) 0.0153(12)
C16 0.0466(15) 0.0507(15) 0.0374(12) 0.0016(11) 0.0101(11) 0.0248(12)
C17 0.0265(11) 0.0483(14) 0.0359(12) 0.0019(10) 0.0065(9) 0.0058(10)
C18 0.0242(10) 0.0299(11) 0.0244(10) 0.0009(8) 0.0035(8) 0.0001(8)
C19 0.0302(11) 0.0286(11) 0.0272(10) -0.0008(8) 0.0004(9) -0.0042(9)
Cl1 0.0368(4) 0.0670(5) 0.0697(5) -0.0036(3) 0.0004(3) -0.0141(3)
N1 0.0287(9) 0.0228(9) 0.0264(9) 0.0007(7) 0.0035(7) 0.0039(7)
O1 0.0412(9) 0.0229(8) 0.0477(9) 0.0019(6) 0.0159(7) 0.0004(6)
O2 0.0512(10) 0.0285(9) 0.0523(10) 0.0020(7) 0.0139(8) 0.0108(7)
O3 0.0239(8) 0.0538(10) 0.0466(9) 0.0133(8) 0.0101(7) 0.0026(7)
O4 0.0404(9) 0.0362(9) 0.0560(10) 0.0074(8) 0.0004(8) -0.0158(8)

loop_
_atom_type_symbol
_atom_type_description
_atom_type_scat_dispersion_real
_atom_type_scat_dispersion_imag
_atom_type_scat_source
C C 0.0033 0.0016 'International Tables Vol C Tables 4.2.6.8 and 6.1.1.4'
H H 0.0000 0.0000 'International Tables Vol C Tables 4.2.6.8 and 6.1.1.4'
N N 0.0061 0.0033 'International Tables Vol C Tables 4.2.6.8 and 6.1.1.4'
O O 0.0106 0.0060 'International Tables Vol C Tables 4.2.6.8 and 6.1.1.4'
Cl Cl 0.1484 0.1585 'International Tables Vol C Tables 4.2.6.8 and 6.1.1.4'

loop_
_geom_angle_atom_site_label_1
_geom_angle_atom_site_label_2
_geom_angle_atom_site_label_3
_geom_angle
_geom_angle_site_symmetry_1
_geom_angle_site_symmetry_3
_geom_angle_publ_flag
C2 C1 C6 121.9(2) . . ?
C2 C1 Cl1 117.82(19) . . ?
C6 C1 Cl1 120.24(18) . . ?
C3 C2 C1 119.7(2) . . ?
C3 C2 H2 120.2 . . ?
C1 C2 H2 120.2 . . ?
C2 C3 C4 119.9(2) . . ?
C2 C3 H3 120.1 . . ?
C4 C3 H3 120.1 . . ?
C3 C4 C5 119.9(2) . . ?
C3 C4 H4 120.0 . . ?
C5 C4 H4 120.0 . . ?
C6 C5 C4 121.7(2) . . ?
C6 C5 H5 119.1 . . ?
C4 C5 H5 119.1 . . ?
C5 C6 C1 116.8(2) . . ?
C5 C6 C7 121.73(19) . . ?
C1 C6 C7 121.4(2) . . ?
O1 C7 C6 108.52(16) . . ?
O1 C7 C8 110.74(16) . . ?
C6 C7 C8 112.42(16) . . ?
O1 C7 H7 108.4 . . ?
C6 C7 H7 108.4 . . ?
C8 C7 H7 108.4 . . ?
C9 C8 C11 108.50(17) . . ?
C9 C8 C7 108.38(16) . . ?
C11 C8 C7 114.25(18) . . ?
C9 C8 H8 108.5 . . ?
C11 C8 H8 108.5 . . ?
C7 C8 H8 108.5 . . ?
O2 C9 C10 121.6(2) . . ?
O2 C9 C8 120.68(19) . . ?
C10 C9 C8 117.7(2) . . ?
C9 C10 H10A 109.5 . . ?
C9 C10 H10B 109.5 . . ?
H10A C10 H10B 109.5 . . ?
C9 C10 H10C 109.5 . . ?
H10A C10 H10C 109.5 . . ?
H10B C10 H10C 109.5 . . ?
N1 C11 C8 114.16(17) . . ?
N1 C11 H11A 108.7 . . ?
C8 C11 H11A 108.7 . . ?
N1 C11 H11B 108.7 . . ?
C8 C11 H11B 108.7 . . ?
H11A C11 H11B 107.6 . . ?
O3 C12 N1 124.77(19) . . ?
O3 C12 C13 129.20(19) . . ?
N1 C12 C13 106.03(16) . . ?
C14 C13 C18 121.2(2) . . ?
C14 C13 C12 130.6(2) . . ?
C18 C13 C12 108.14(17) . . ?
C13 C14 C15 117.6(2) . . ?
C13 C14 H14 121.2 . . ?
C15 C14 H14 121.2 . . ?
C14 C15 C16 121.0(2) . . ?
C14 C15 H15 119.5 . . ?
C16 C15 H15 119.5 . . ?
C17 C16 C15 121.4(2) . . ?
C17 C16 H16 119.3 . . ?
C15 C16 H16 119.3 . . ?
C18 C17 C16 117.1(2) . . ?
C18 C17 H17 121.5 . . ?
C16 C17 H17 121.5 . . ?
C17 C18 C13 121.7(2) . . ?
C17 C18 C19 130.1(2) . . ?
C13 C18 C19 108.13(17) . . ?
O4 C19 N1 125.27(19) . . ?
O4 C19 C18 128.8(2) . . ?
N1 C19 C18 105.90(17) . . ?
C12 N1 C19 111.75(16) . . ?
C12 N1 C11 124.96(17) . . ?
C19 N1 C11 123.21(18) . . ?
C7 O1 H1 109.5 . . ?

loop_
_geom_bond_atom_site_label_1
_geom_bond_atom_site_label_2
_geom_bond_distance
_geom_bond_site_symmetry_2
_geom_bond_publ_flag
C1 C2 1.388(3) . ?
C1 C6 1.397(3) . ?
C1 Cl1 1.748(3) . ?
C2 C3 1.376(4) . ?
C2 H2 0.9500 . ?
C3 C4 1.378(4) . ?
C3 H3 0.9500 . ?
C4 C5 1.393(3) . ?
C4 H4 0.9500 . ?
C5 C6 1.385(3) . ?
C5 H5 0.9500 . ?
C6 C7 1.519(3) . ?
C7 O1 1.417(3) . ?
C7 C8 1.564(3) . ?
C7 H7 1.0000 . ?
C8 C9 1.522(3) . ?
C8 C11 1.534(3) . ?
C8 H8 1.0000 . ?
C9 O2 1.220(3) . ?
C9 C10 1.496(3) . ?
C10 H10A 0.9800 . ?
C10 H10B 0.9800 . ?
C10 H10C 0.9800 . ?
C11 N1 1.462(3) . ?
C11 H11A 0.9900 . ?
C11 H11B 0.9900 . ?
C12 O3 1.211(2) . ?
C12 N1 1.391(3) . ?
C12 C13 1.485(3) . ?
C13 C14 1.381(3) . ?
C13 C18 1.384(3) . ?
C14 C15 1.384(3) . ?
C14 H14 0.9500 . ?
C15 C16 1.393(4) . ?
C15 H15 0.9500 . ?
C16 C17 1.382(4) . ?
C16 H16 0.9500 . ?
C17 C18 1.383(3) . ?
C17 H17 0.9500 . ?
C18 C19 1.484(3) . ?
C19 O4 1.210(3) . ?
C19 N1 1.397(3) . ?
O1 H1 0.8400 . ?
